data_1512758
loop_
_publ_author_name
'Maxim P. Yutkin'
'Marina S. Zavakhina'
'Denis G. Samsonenko'
'Danil N. Dybtsev'
'Vladimir P. Fedin'

_publ_section_title
;
 Synthesis and characterization of expected and unexpected topologies of
 homochiral porous metal(II) malate frameworks
;
_journal_name_full
;
Inorganica Chimica Acta
;
_journal_page_first 367
_journal_page_last 372
_journal_paper_doi 10.1016/j.ica.2012.08.012
_journal_volume 394
_journal_year 2013
_chemical_formula_structural '(Ni2 (C10 H8 N2) (C4 H4 O5)2) . 2(H2 O)'
_chemical_formula_sum 'C18 H20 N2 Ni2 O12'
_chemical_formula_weight 573.78
_space_group_IT_number 18
_symmetry_cell_setting orthorhombic
_symmetry_space_group_name_Hall 'P 2 2ab'
_symmetry_space_group_name_H-M 'P 21 21 2'
_atom_sites_solution_hydrogens geom
_atom_sites_solution_primary direct
_atom_sites_solution_secondary difmap
_cell_angle_alpha 90.00
_cell_angle_beta 90.00
_cell_angle_gamma 90.00
_cell_formula_units_Z 2
_cell_length_a 22.186(1)
_cell_length_b 6.731(1)
_cell_length_c 7.575(1)
_cell_measurement_reflns_used 3140
_cell_measurement_temperature 100(2)
_cell_measurement_theta_max 32.0
_cell_measurement_theta_min 3.2
_cell_volume 1131.2(2)
_computing_cell_refinement 'DENZO (Z. Otwinowski & W. Minor, 1997)'
_computing_data_collection 'ADSC Quantum software'
_computing_data_reduction 'HKL2000 (Z. Otwinowski & W. Minor, 1997)'
_computing_molecular_graphics 'SHELXTL (Bruker-AXS, 2004)'
_computing_publication_material 'CIFTAB-97 (Sheldrick, 1998)'
_computing_structure_refinement 'SHELXL-97 (Sheldrick, 1998)'
_computing_structure_solution 'SHELXS-97 (Sheldrick, 1998)'
_diffrn_ambient_temperature 100(2)
_diffrn_detector_area_resol_mean 19.5
_diffrn_measured_fraction_theta_full 0.996
_diffrn_measured_fraction_theta_max 0.970
_diffrn_measurement_device_type 'ADSC Quantum 210'
_diffrn_measurement_method '\f scans'
_diffrn_radiation_monochromator 'Double Crystal Monochromator'
_diffrn_radiation_probe x-ray
_diffrn_radiation_source synchrotron
_diffrn_radiation_type synchrotron
_diffrn_radiation_wavelength 0.85000
_diffrn_reflns_av_R_equivalents 0.0558
_diffrn_reflns_av_sigmaI/netI 0.0392
_diffrn_reflns_limit_h_max 27
_diffrn_reflns_limit_h_min -27
_diffrn_reflns_limit_k_max 8
_diffrn_reflns_limit_k_min -8
_diffrn_reflns_limit_l_max 9
_diffrn_reflns_limit_l_min -9
_diffrn_reflns_number 7245
_diffrn_reflns_theta_full 25.00
_diffrn_reflns_theta_max 32.06
_diffrn_reflns_theta_min 3.22
_diffrn_source synchrotron
_diffrn_source_type 'PAL 4A MXW Beamline'
_diffrn_standards_decay_% 0
_diffrn_standards_interval_count 0
_diffrn_standards_interval_time 0
_diffrn_standards_number 0
_exptl_absorpt_coefficient_mu 2.806
_exptl_absorpt_correction_T_max 0.9460
_exptl_absorpt_correction_T_min 0.8960
_exptl_absorpt_correction_type multi-scan
_exptl_absorpt_process_details 'SCALEPACK (Z. Otwinowski & W. Minor, 1997)'
_exptl_crystal_colour red
_exptl_crystal_density_diffrn 1.685
_exptl_crystal_density_method 'not measured'
_exptl_crystal_description block
_exptl_crystal_F_000 588
_exptl_crystal_size_max 0.04
_exptl_crystal_size_mid 0.02
_exptl_crystal_size_min 0.02
_refine_diff_density_max 1.193
_refine_diff_density_min -0.869
_refine_diff_density_rms 0.163
_refine_ls_abs_structure_details 'Flack H D (1983), Acta Cryst. A39, 876-881'
_refine_ls_abs_structure_Flack 0.10(3)
_refine_ls_extinction_coef 0.069(7)
_refine_ls_extinction_expression Fc^*^=kFc[1+0.001xFc^2^\l^3^/sin(2\q)]^-1/4^
_refine_ls_extinction_method SHELXL
_refine_ls_goodness_of_fit_ref 1.127
_refine_ls_hydrogen_treatment constr
_refine_ls_matrix_type full
_refine_ls_number_parameters 198
_refine_ls_number_reflns 2245
_refine_ls_number_restraints 198
_refine_ls_restrained_S_all 1.111
_refine_ls_R_factor_all 0.0597
_refine_ls_R_factor_gt 0.0575
_refine_ls_shift/su_max 0.000
_refine_ls_shift/su_mean 0.000
_refine_ls_structure_factor_coef Fsqd
_refine_ls_weighting_details 'calc w=1/[\s^2^(Fo^2^)+(0.1073P)^2^+1.7270P] where P=(Fo^2^+2Fc^2^)/3'
_refine_ls_weighting_scheme calc
_refine_ls_wR_factor_gt 0.1578
_refine_ls_wR_factor_ref 0.1604
_reflns_number_gt 2139
_reflns_number_total 2245
_reflns_threshold_expression >2\s(I)
_cod_data_source_file ICA-2013-394-367-372-2.cif
_cod_data_source_block compound2
_cod_database_code 1512758

loop_
_symmetry_equiv_pos_as_xyz
'x, y, z'
'-x, -y, z'
'x+1/2, -y+1/2, -z'
'-x+1/2, y+1/2, -z'

loop_
_atom_site_label
_atom_site_type_symbol
_atom_site_fract_x
_atom_site_fract_y
_atom_site_fract_z
_atom_site_U_iso_or_equiv
_atom_site_adp_type
_atom_site_occupancy
_atom_site_symmetry_multiplicity
_atom_site_calc_flag
_atom_site_refinement_flags
_atom_site_disorder_assembly
_atom_site_disorder_group
Ni1 Ni 0.71106(2) -0.45767(8) 0.75403(8) 0.0218(3) Uani 1 1 d . . .
O1 O 0.75175(16) -0.2494(5) 0.5971(5) 0.0273(8) Uani 1 1 d . A .
O2 O 0.82702(15) -0.1013(6) 0.4530(5) 0.0281(8) Uani 1 1 d . . .
C1 C 0.8067(2) -0.2083(8) 0.5743(7) 0.0256(11) Uani 1 1 d . . .
C2 C 0.8553(2) -0.2865(8) 0.6996(7) 0.0255(11) Uani 1 1 d . A .
H2A H 0.8845 -0.3641 0.6291 0.031 Uiso 1 1 calc R . .
H2B H 0.8772 -0.1709 0.7487 0.031 Uiso 1 1 calc R . .
C3 C 0.8349(2) -0.4140(8) 0.8515(7) 0.0258(11) Uani 1 1 d . . .
H3 H 0.8711 -0.4694 0.9131 0.031 Uiso 1 1 calc R A .
O3 O 0.79938(14) -0.5761(5) 0.7808(5) 0.0253(8) Uani 1 1 d . A .
H3A H 0.8126 -0.7065 0.7526 0.030 Uiso 1 1 calc R . .
C4 C 0.7978(2) -0.2892(8) 0.9838(6) 0.0236(10) Uani 1 1 d . A .
O4 O 0.74099(16) -0.3132(6) 0.9794(5) 0.0260(8) Uani 1 1 d . A .
O5 O 0.82546(15) -0.1750(6) 1.0823(5) 0.0264(8) Uani 1 1 d . . .
N1 N 0.63351(16) -0.2873(6) 0.7725(5) 0.0265(9) Uani 0.44(2) 1 d PDU A 1
C5 C 0.6285(7) -0.1112(17) 0.683(2) 0.030(2) Uani 0.44(2) 1 d PDU A 1
H5 H 0.6611 -0.0691 0.6109 0.036 Uiso 0.44(2) 1 calc PR A 1
C6 C 0.5778(5) 0.008(3) 0.694(2) 0.031(2) Uani 0.44(2) 1 d PDU A 1
H6 H 0.5769 0.1331 0.6366 0.037 Uiso 0.44(2) 1 calc PR A 1
C7 C 0.5280(2) -0.0581(7) 0.7897(7) 0.0299(11) Uani 0.44(2) 1 d PDU . 1
C8 C 0.5353(6) -0.228(2) 0.893(2) 0.032(2) Uani 0.44(2) 1 d PDU A 1
H8 H 0.5037 -0.2677 0.9699 0.038 Uiso 0.44(2) 1 calc PR A 1
C9 C 0.5876(5) -0.342(2) 0.885(2) 0.030(2) Uani 0.44(2) 1 d PDU A 1
H9 H 0.5917 -0.4561 0.9574 0.036 Uiso 0.44(2) 1 calc PR A 1
N1' N 0.63351(16) -0.2873(6) 0.7725(5) 0.0265(9) Uani 0.56(2) 1 d PDU A 2
C5' C 0.6343(5) -0.0899(11) 0.7308(14) 0.0206(17) Uani 0.56(2) 1 d PDU A 2
H5' H 0.6714 -0.0306 0.6961 0.025 Uiso 0.56(2) 1 calc PR A 2
C6' C 0.5828(4) 0.0269(18) 0.7376(15) 0.0239(18) Uani 0.56(2) 1 d PDU A 2
H6' H 0.5847 0.1636 0.7071 0.029 Uiso 0.56(2) 1 calc PR A 2
C7' C 0.5280(2) -0.0581(7) 0.7897(7) 0.0299(11) Uani 0.56(2) 1 d PDU . 2
C8' C 0.5269(5) -0.2607(13) 0.830(2) 0.035(2) Uani 0.56(2) 1 d PDU A 2
H8' H 0.4901 -0.3237 0.8614 0.041 Uiso 0.56(2) 1 calc PR A 2
C9' C 0.5802(4) -0.3691(17) 0.824(2) 0.034(2) Uani 0.56(2) 1 d PDU A 2
H9' H 0.5793 -0.5054 0.8561 0.041 Uiso 0.56(2) 1 calc PR A 2
O1W O 0.5000 -0.5000 1.2253(14) 0.071(3) Uani 0.80 2 d SP . .
O2W O 0.6059(5) -0.3181(14) 1.3562(13) 0.069(3) Uani 0.60 1 d P . .

loop_
_atom_site_aniso_label
_atom_site_aniso_U_11
_atom_site_aniso_U_22
_atom_site_aniso_U_33
_atom_site_aniso_U_23
_atom_site_aniso_U_13
_atom_site_aniso_U_12
Ni1 0.0190(4) 0.0195(4) 0.0270(4) -0.0004(3) -0.0001(3) 0.00051(18)
O1 0.0213(17) 0.0237(17) 0.037(2) 0.0044(16) 0.0009(15) -0.0003(15)
O2 0.0238(17) 0.0314(19) 0.0292(18) 0.0062(16) 0.0019(14) 0.0001(17)
C1 0.025(2) 0.022(2) 0.031(2) 0.000(2) 0.0029(19) -0.003(2)
C2 0.020(2) 0.029(3) 0.027(2) 0.001(2) 0.0033(17) -0.0004(19)
C3 0.023(2) 0.025(2) 0.029(3) 0.001(2) 0.0000(19) 0.001(2)
O3 0.0208(15) 0.0194(16) 0.0359(19) -0.0043(15) -0.0003(14) -0.0003(12)
C4 0.021(2) 0.024(3) 0.025(2) 0.004(2) 0.0041(18) 0.003(2)
O4 0.0233(18) 0.0233(18) 0.0313(19) -0.0048(15) -0.0023(14) -0.0032(15)
O5 0.0221(16) 0.0235(17) 0.0337(19) 0.0006(16) -0.0028(14) -0.0017(15)
N1 0.0235(16) 0.0258(18) 0.030(2) -0.0001(17) 0.0003(16) 0.0035(15)
C5 0.032(4) 0.027(4) 0.031(5) -0.004(4) -0.003(4) 0.003(4)
C6 0.031(4) 0.028(4) 0.033(5) -0.002(4) -0.003(4) 0.007(4)
C7 0.028(2) 0.026(2) 0.036(2) 0.002(2) -0.0004(18) 0.0046(18)
C8 0.027(4) 0.030(4) 0.039(5) 0.011(4) 0.004(4) 0.003(4)
C9 0.026(4) 0.026(4) 0.038(5) 0.006(4) 0.001(4) 0.002(3)
N1' 0.0235(16) 0.0258(18) 0.030(2) -0.0001(17) 0.0003(16) 0.0035(15)
C5' 0.025(3) 0.018(3) 0.019(4) -0.010(3) -0.010(3) 0.000(3)
C6' 0.027(3) 0.023(3) 0.022(4) -0.010(4) -0.008(3) -0.001(3)
C7' 0.028(2) 0.026(2) 0.036(2) 0.002(2) -0.0004(18) 0.0046(18)
C8' 0.031(4) 0.027(4) 0.046(5) 0.004(4) 0.005(4) 0.001(3)
C9' 0.027(3) 0.028(4) 0.047(4) 0.008(4) 0.004(4) 0.004(3)
O1W 0.058(6) 0.093(8) 0.061(6) 0.000 0.000 0.001(5)
O2W 0.104(7) 0.042(5) 0.061(6) 0.003(5) 0.003(5) -0.012(5)

loop_
_atom_type_symbol
_atom_type_description
_atom_type_scat_dispersion_real
_atom_type_scat_dispersion_imag
_atom_type_scat_source
C C -0.0020 0.0024 'International Tables Vol C Tables 4.2.6.8 and 6.1.1.4'
H H 0.0000 0.0000 'International Tables Vol C Tables 4.2.6.8 and 6.1.1.4'
N N -0.0031 0.0049 'International Tables Vol C Tables 4.2.6.8 and 6.1.1.4'
O O -0.0042 0.0090 'International Tables Vol C Tables 4.2.6.8 and 6.1.1.4'
Ni Ni 0.1218 1.5315 'International Tables Vol C Tables 4.2.6.8 and 6.1.1.4'

loop_
_geom_angle_atom_site_label_1
_geom_angle_atom_site_label_2
_geom_angle_atom_site_label_3
_geom_angle
_geom_angle_site_symmetry_1
_geom_angle_site_symmetry_3
_geom_angle_publ_flag
O1 Ni1 O3 84.58(14) . . yes
O1 Ni1 O4 90.90(16) . . yes
O1 Ni1 O5 176.75(14) . 4_647 yes
O1 Ni1 N1 91.51(15) . . yes
O2 Ni1 O1 93.51(15) 4_646 . yes
O2 Ni1 O3 106.22(14) 4_646 . yes
O2 Ni1 O4 173.76(14) 4_646 . yes
O2 Ni1 O5 87.90(16) 4_646 4_647 yes
O2 Ni1 N1 88.29(15) 4_646 . yes
O4 Ni1 O3 78.58(14) . . yes
O4 Ni1 O5 87.93(15) . 4_647 yes
O5 Ni1 O3 92.21(14) 4_647 . yes
N1 Ni1 O3 165.15(15) . . yes
N1 Ni1 O4 87.18(15) . . yes
N1 Ni1 O5 91.46(14) . 4_647 yes
C1 O1 Ni1 130.9(3) . . ?
C1 O2 Ni1 133.8(3) . 4_656 ?
O1 C1 C2 121.4(5) . . ?
O2 C1 O1 125.0(5) . . ?
O2 C1 C2 113.6(4) . . ?
C1 C2 H2A 108.0 . . ?
C1 C2 H2B 108.0 . . ?
H2A C2 H2B 107.2 . . ?
C3 C2 C1 117.3(4) . . ?
C3 C2 H2A 108.0 . . ?
C3 C2 H2B 108.0 . . ?
C2 C3 H3 109.2 . . ?
C2 C3 C4 110.2(4) . . ?
O3 C3 C2 108.1(4) . . ?
O3 C3 H3 109.2 . . ?
O3 C3 C4 111.0(4) . . ?
C4 C3 H3 109.2 . . ?
Ni1 O3 H3A 127.6 . . ?
C3 O3 Ni1 104.8(3) . . ?
C3 O3 H3A 127.6 . . ?
O4 C4 C3 116.3(4) . . ?
O5 C4 C3 117.7(4) . . ?
O5 C4 O4 126.0(5) . . ?
C4 O4 Ni1 113.5(3) . . ?
C4 O5 Ni1 127.1(3) . 4_657 ?
C5 N1 Ni1 120.8(7) . . ?
C5 N1 C9 118.4(10) . . ?
C9 N1 Ni1 120.6(6) . . ?
N1 C5 H5 118.8 . . ?
N1 C5 C6 122.4(14) . . ?
C6 C5 H5 118.8 . . ?
C5 C6 H6 120.3 . . ?
C5 C6 C7 119.5(14) . . ?
C7 C6 H6 120.3 . . ?
C6 C7 C7 120.1(8) . 2_655 ?
C6 C7 C8 117.4(9) . . ?
C8 C7 C7 122.4(7) . 2_655 ?
C7 C8 H8 119.2 . . ?
C9 C8 C7 121.6(11) . . ?
C9 C8 H8 119.2 . . ?
N1 C9 C8 119.8(11) . . ?
N1 C9 H9 120.1 . . ?
C8 C9 H9 120.1 . . ?
C6' C5' H5' 119.0 . . ?
C5' C6' H6' 120.2 . . ?
C9' C8' H8' 120.3 . . ?
C8' C9' H9' 118.8 . . ?

loop_
_geom_bond_atom_site_label_1
_geom_bond_atom_site_label_2
_geom_bond_distance
_geom_bond_site_symmetry_2
_geom_bond_publ_flag
Ni1 O1 2.048(4) . yes
Ni1 O2 2.026(4) 4_646 ?
Ni1 O3 2.125(3) . yes
Ni1 O4 2.074(4) . yes
Ni1 O5 2.082(4) 4_647 yes
Ni1 N1 2.073(4) . yes
O1 C1 1.262(6) . ?
O2 Ni1 2.026(4) 4_656 ?
O2 C1 1.252(7) . ?
C1 C2 1.529(7) . ?
C2 H2A 0.9900 . ?
C2 H2B 0.9900 . ?
C2 C3 1.505(7) . ?
C3 H3 1.0000 . ?
C3 O3 1.448(6) . ?
C3 C4 1.546(7) . ?
O3 H3A 0.9500 . ?
C4 O4 1.270(6) . ?
C4 O5 1.235(6) . ?
O5 Ni1 2.082(4) 4_657 ?
N1 C5 1.369(9) . ?
N1 C9 1.378(9) . ?
C5 H5 0.9500 . ?
C5 C6 1.384(9) . ?
C6 H6 0.9500 . ?
C6 C7 1.393(9) . ?
C7 C7 1.468(9) 2_655 ?
C7 C8 1.396(9) . ?
C8 H8 0.9500 . ?
C8 C9 1.390(9) . ?
C9 H9 0.9500 . ?
C5' H5' 0.9500 . ?
C5' C6' 1.388(8) . ?
C6' H6' 0.9500 . ?
C8' H8' 0.9500 . ?
C8' C9' 1.389(8) . ?
C9' H9' 0.9500 . ?
